data_7027751
loop_
_publ_author_name
'Adams, Harry'
'Bastida, Rufina'
'Fenton, David E.'
'Mac\'ias, Alejandro'
'Spey, Sharon E.'
'Valencia, Laura'

_publ_section_title
;
 Zinc and cadmium complexes of an 18-membered N4O2 oxaaza-Schiff base
 macrocycle and the corresponding reduced form&#x200A;&#x2020;
;
_journal_issue 23
_journal_name_full 'Journal of the Chemical Society, Dalton Transactions'
_journal_page_first 4131
_journal_paper_doi 10.1039/a906372b
_journal_year 1999
_chemical_formula_sum 'C23 H28 N4 O3'
_chemical_formula_weight 408.49
_chemical_name_systematic
; 
10,16-dioxa-3,13,,23,29-tetraazatetraciclo[23.3.1.0^4,9^.0^17,22^]
nonacosa-1(29),4(9),5,7,17,19,21,25,27-nonaene 
;
_space_group_IT_number 36
_symmetry_cell_setting orthorhombic
_symmetry_space_group_name_Hall 'C 2c -2'
_symmetry_space_group_name_H-M 'C m c 21'
_atom_sites_solution_hydrogens geom
_atom_sites_solution_primary direct
_atom_sites_solution_secondary difmap
_audit_creation_method SHELXL-97
_cell_angle_alpha 90.00
_cell_angle_beta 90.00
_cell_angle_gamma 90.00
_cell_formula_units_Z 4
_cell_length_a 21.7074(3)
_cell_length_b 12.1388(2)
_cell_length_c 7.9913(2)
_cell_measurement_temperature 293(2)
_cell_volume 2105.72(7)
_computing_cell_refinement 'SIEMENS SMART'
_computing_data_collection 'SIEMENS SMART'
_computing_data_reduction 'SIEMENS SAINT'
_computing_molecular_graphics 'ORTEP3 (Farrugia, 1998)'
_computing_publication_material CIFTAB
_computing_structure_refinement 'SHELXL-97 (Sheldrick, 1997)'
_computing_structure_solution 'SHELXS-97 (Sheldrick, 1990)'
_diffrn_ambient_temperature 293(2)
_diffrn_measured_fraction_theta_full 0.498
_diffrn_measured_fraction_theta_max 0.498
_diffrn_measurement_device_type 'SIEMENS CCD SMART '
_diffrn_measurement_method ' \w scans '
_diffrn_radiation_monochromator graphite
_diffrn_radiation_source 'fine-focus sealed tube'
_diffrn_radiation_type MoK\a
_diffrn_radiation_wavelength 0.71073
_diffrn_reflns_av_R_equivalents 0.0217
_diffrn_reflns_av_sigmaI/netI 0.0541
_diffrn_reflns_limit_h_max 28
_diffrn_reflns_limit_h_min -28
_diffrn_reflns_limit_k_max 16
_diffrn_reflns_limit_k_min -14
_diffrn_reflns_limit_l_max 7
_diffrn_reflns_limit_l_min -10
_diffrn_reflns_number 7640
_diffrn_reflns_theta_full 28.29
_diffrn_reflns_theta_max 28.29
_diffrn_reflns_theta_min 1.88
_exptl_absorpt_coefficient_mu 0.087
_exptl_absorpt_correction_T_max 1.0000
_exptl_absorpt_correction_T_min 0.8461
_exptl_absorpt_correction_type SADABS
_exptl_crystal_colour Colourless
_exptl_crystal_density_diffrn 1.289
_exptl_crystal_density_method 'not measured'
_exptl_crystal_description Needle
_exptl_crystal_F_000 872
_exptl_crystal_size_max 1.20
_exptl_crystal_size_mid 0.15
_exptl_crystal_size_min 0.10
_refine_diff_density_max 0.117
_refine_diff_density_min -0.152
_refine_diff_density_rms 0.036
_refine_ls_abs_structure_details 'Flack H D (1983), Acta Cryst. A39, 876-881'
_refine_ls_abs_structure_Flack 0.1(14)
_refine_ls_extinction_method none
_refine_ls_goodness_of_fit_ref 1.035
_refine_ls_hydrogen_treatment mixed
_refine_ls_matrix_type full
_refine_ls_number_parameters 142
_refine_ls_number_reflns 2338
_refine_ls_number_restraints 1
_refine_ls_restrained_S_all 1.034
_refine_ls_R_factor_all 0.0471
_refine_ls_R_factor_gt 0.0365
_refine_ls_shift/su_max 0.035
_refine_ls_shift/su_mean 0.007
_refine_ls_structure_factor_coef Fsqd
_refine_ls_weighting_details 'w=1/[\s^2^(Fo^2^)+(0.0510P)^2^+0.3349P] where P=(Fo^2^+2Fc^2^)/3'
_refine_ls_weighting_scheme calc
_refine_ls_wR_factor_gt 0.0856
_refine_ls_wR_factor_ref 0.0947
_reflns_number_gt 1965
_reflns_number_total 2338
_reflns_threshold_expression >2sigma(I)
_cod_data_source_file 906372bsup1.cif
_cod_data_source_block 60
_cod_depositor_comments
;
The following automatic conversions were performed:

'_symmetry_cell_setting' value 'Orthorhombic' changed to
'orthorhombic' according to
/home/saulius/struct/CIF-dictionaries/cif_core.dic dictionary named
'cif_core.dic' version 2.4.2 from 2011-04-26.

Automatic conversion script
Id: cif_fix_values 1891 2012-01-12 08:04:46Z andrius 

The following automatic conversions were performed:

'_refine_ls_weighting_scheme' value 'calc
w=1/[\s^2^(Fo^2^)+(0.0510P)^2^+0.3349P] where P=(Fo^2^+2Fc^2^)/3' was
changed to 'calc'. New tag '_refine_ls_weighting_details' was
created. The value of the new tag was set to
'w=1/[\s^2^(Fo^2^)+(0.0510P)^2^+0.3349P] where P=(Fo^2^+2Fc^2^)/3'.

Automatic conversion script
Id: cif_fix_values 3143 2015-03-26 13:38:13Z robertas 
;
_cod_original_sg_symbol_H-M Cmc21
_cod_database_code 7027751

loop_
_symmetry_equiv_pos_as_xyz
'x, y, z'
'-x, -y, z+1/2'
'x, -y, z+1/2'
'-x, y, z'
'x+1/2, y+1/2, z'
'-x+1/2, -y+1/2, z+1/2'
'x+1/2, -y+1/2, z+1/2'
'-x+1/2, y+1/2, z'

loop_
_atom_site_label
_atom_site_type_symbol
_atom_site_fract_x
_atom_site_fract_y
_atom_site_fract_z
_atom_site_U_iso_or_equiv
_atom_site_adp_type
_atom_site_occupancy
_atom_site_calc_flag
_atom_site_refinement_flags
O1 O 0.38531(6) 0.34437(11) 0.49397(17) 0.0602(3) Uani 1 d .
OW O 0.5000 0.64322(14) 0.2560(3) 0.0644(5) Uani 1 d S
N1 N 0.5000 0.13435(14) 0.8967(3) 0.0421(4) Uani 1 d S
N2 N 0.38091(6) 0.20211(12) 0.7434(2) 0.0505(3) Uani 1 d .
N3 N 0.5000 0.41459(16) 0.3426(3) 0.0510(5) Uani 1 d S
C1 C 0.44696(6) 0.07796(12) 0.9040(2) 0.0428(3) Uani 1 d .
C2 C 0.44544(8) -0.03545(14) 0.9219(3) 0.0577(4) Uani 1 d .
H2 H 0.4080 -0.0726 0.9266 0.069 Uiso 1 calc R
C3 C 0.5000 -0.0924(2) 0.9327(4) 0.0676(8) Uani 1 d S
H3 H 0.5000 -0.1684 0.9471 0.081 Uiso 1 calc SR
C4 C 0.38821(7) 0.14472(14) 0.9005(2) 0.0508(4) Uani 1 d .
H4A H 0.3533 0.0961 0.9177 0.061 Uiso 1 calc R
H4B H 0.3888 0.1978 0.9912 0.061 Uiso 1 calc R
C5 C 0.33289(6) 0.27857(12) 0.7290(2) 0.0470(4) Uani 1 d .
C6 C 0.33502(7) 0.35430(13) 0.5966(2) 0.0497(4) Uani 1 d .
C7 C 0.28860(8) 0.43149(14) 0.5773(3) 0.0600(5) Uani 1 d .
H7 H 0.2910 0.4833 0.4919 0.072 Uiso 1 calc R
C8 C 0.23832(9) 0.43166(17) 0.6857(3) 0.0652(6) Uani 1 d .
H8 H 0.2071 0.4833 0.6724 0.078 Uiso 1 calc R
C9 C 0.23504(8) 0.35566(17) 0.8115(3) 0.0621(5) Uani 1 d .
H9 H 0.2009 0.3544 0.8817 0.075 Uiso 1 calc R
C10 C 0.28238(7) 0.28019(15) 0.8354(3) 0.0560(4) Uani 1 d .
H10 H 0.2802 0.2303 0.9236 0.067 Uiso 1 calc R
C11 C 0.38703(9) 0.41093(16) 0.3466(3) 0.0629(5) Uani 1 d .
H11A H 0.3875 0.4884 0.3763 0.076 Uiso 1 calc R
H11B H 0.3511 0.3968 0.2777 0.076 Uiso 1 calc R
C12 C 0.44425(8) 0.38134(16) 0.2540(2) 0.0620(5) Uani 1 d .
H12A H 0.4452 0.3023 0.2366 0.074 Uiso 1 calc R
H12B H 0.4436 0.4165 0.1450 0.074 Uiso 1 calc R
H2N H 0.4176 0.2325 0.7026 0.074 Uiso 1 d R
H3N H 0.4999 0.3860 0.4530 0.074 Uiso 1 d SR
H1W H 0.4999 0.6981 0.3521 0.093 Uiso 1 d SR
H2W H 0.4999 0.5682 0.3085 0.093 Uiso 1 d SR

loop_
_atom_site_aniso_label
_atom_site_aniso_U_11
_atom_site_aniso_U_22
_atom_site_aniso_U_33
_atom_site_aniso_U_23
_atom_site_aniso_U_13
_atom_site_aniso_U_12
O1 0.0497(6) 0.0675(8) 0.0635(8) 0.0239(7) -0.0058(5) 0.0055(6)
OW 0.0767(11) 0.0471(9) 0.0694(12) -0.0031(9) 0.000 0.000
N1 0.0371(7) 0.0381(8) 0.0511(11) 0.0104(8) 0.000 0.000
N2 0.0387(6) 0.0538(7) 0.0589(9) 0.0146(7) 0.0041(6) 0.0069(6)
N3 0.0645(12) 0.0465(10) 0.0421(11) 0.0059(8) 0.000 0.000
C1 0.0391(6) 0.0460(7) 0.0434(8) 0.0097(7) 0.0006(6) -0.0017(6)
C2 0.0500(8) 0.0454(8) 0.0777(12) 0.0128(8) -0.0005(8) -0.0117(7)
C3 0.0694(15) 0.0332(11) 0.100(2) 0.0121(13) 0.000 0.000
C4 0.0381(6) 0.0568(9) 0.0575(10) 0.0122(8) 0.0039(7) 0.0012(6)
C5 0.0372(7) 0.0423(8) 0.0614(10) -0.0005(7) -0.0079(7) -0.0001(6)
C6 0.0423(7) 0.0477(8) 0.0590(10) 0.0012(8) -0.0154(7) -0.0005(6)
C7 0.0583(9) 0.0510(9) 0.0706(12) -0.0010(9) -0.0271(9) 0.0067(8)
C8 0.0537(9) 0.0606(11) 0.0814(14) -0.0202(10) -0.0247(10) 0.0173(8)
C9 0.0433(8) 0.0662(11) 0.0768(13) -0.0151(10) -0.0038(8) 0.0081(8)
C10 0.0430(8) 0.0544(9) 0.0706(12) -0.0006(8) -0.0015(8) 0.0021(7)
C11 0.0657(10) 0.0612(11) 0.0618(12) 0.0206(9) -0.0216(9) -0.0034(9)
C12 0.0811(12) 0.0601(10) 0.0447(10) 0.0060(9) -0.0140(9) -0.0054(9)

loop_
_atom_type_symbol
_atom_type_description
_atom_type_scat_dispersion_real
_atom_type_scat_dispersion_imag
_atom_type_scat_source
C C 0.0033 0.0016 'International Tables Vol C Tables 4.2.6.8 and 6.1.1.4'
H H 0.0000 0.0000 'International Tables Vol C Tables 4.2.6.8 and 6.1.1.4'
O O 0.0106 0.0060 'International Tables Vol C Tables 4.2.6.8 and 6.1.1.4'
N N 0.0061 0.0033 'International Tables Vol C Tables 4.2.6.8 and 6.1.1.4'

loop_
_geom_angle_atom_site_label_1
_geom_angle_atom_site_label_2
_geom_angle_atom_site_label_3
_geom_angle
_geom_angle_site_symmetry_3
C6 O1 C11 117.67(14) .
C1 N1 C1 118.35(17) 4_655
C5 N2 C4 118.24(14) .
C12 N3 C12 112.1(2) 4_655
N1 C1 C2 122.19(14) .
N1 C1 C4 116.75(14) .
C2 C1 C4 121.00(14) .
C3 C2 C1 119.10(16) .
C2 C3 C2 119.1(2) 4_655
N2 C4 C1 111.57(14) .
C10 C5 N2 123.14(16) .
C10 C5 C6 118.63(14) .
N2 C5 C6 118.18(14) .
O1 C6 C7 124.93(17) .
O1 C6 C5 114.83(13) .
C7 C6 C5 120.23(17) .
C6 C7 C8 120.13(19) .
C9 C8 C7 119.82(17) .
C8 C9 C10 120.50(19) .
C9 C10 C5 120.61(18) .
O1 C11 C12 107.14(15) .
N3 C12 C11 112.58(17) .

loop_
_geom_bond_atom_site_label_1
_geom_bond_atom_site_label_2
_geom_bond_distance
_geom_bond_site_symmetry_2
O1 C6 1.371(2) .
O1 C11 1.429(2) .
N1 C1 1.3407(16) .
N1 C1 1.3407(16) 4_655
N2 C5 1.4005(19) .
N2 C4 1.444(2) .
N3 C12 1.459(2) .
N3 C12 1.459(2) 4_655
C1 C2 1.384(2) .
C1 C4 1.511(2) .
C2 C3 1.374(2) .
C3 C2 1.374(2) 4_655
C5 C10 1.388(2) .
C5 C6 1.402(2) .
C6 C7 1.385(2) .
C7 C8 1.393(3) .
C8 C9 1.366(3) .
C9 C10 1.390(2) .
C11 C12 1.489(3) .

loop_
_geom_torsion_atom_site_label_1
_geom_torsion_atom_site_label_2
_geom_torsion_atom_site_label_3
_geom_torsion_atom_site_label_4
_geom_torsion
_geom_torsion_site_symmetry_1
_geom_torsion_site_symmetry_4
C1 N1 C1 C2 1.3(3) 4_655 .
C1 N1 C1 C4 178.28(13) 4_655 .
N1 C1 C2 C3 0.0(3) . .
C4 C1 C2 C3 -176.9(2) . .
C1 C2 C3 C2 -1.3(5) . 4_655
C5 N2 C4 C1 -171.88(14) . .
N1 C1 C4 N2 64.7(2) . .
C2 C1 C4 N2 -118.28(19) . .
C4 N2 C5 C10 -18.9(2) . .
C4 N2 C5 C6 163.56(15) . .
C11 O1 C6 C7 -6.7(3) . .
C11 O1 C6 C5 173.41(16) . .
C10 C5 C6 O1 -177.68(15) . .
N2 C5 C6 O1 0.0(2) . .
C10 C5 C6 C7 2.4(2) . .
N2 C5 C6 C7 -179.95(16) . .
O1 C6 C7 C8 177.66(16) . .
C5 C6 C7 C8 -2.4(3) . .
C6 C7 C8 C9 0.2(3) . .
C7 C8 C9 C10 1.9(3) . .
C8 C9 C10 C5 -1.9(3) . .
N2 C5 C10 C9 -177.77(18) . .
C6 C5 C10 C9 -0.2(3) . .
C6 O1 C11 C12 -177.52(15) . .
C12 N3 C12 C11 177.74(11) 4_655 .
O1 C11 C12 N3 -67.7(2) . .
